data_7150096
loop_
_publ_author_name
'T\"onshoff, Christina'
'Merz, Klaus'
'Bucher, G\"otz'

_publ_section_title
;
 Azidocryptands-synthesis, structure, and complexation properties.
;
_journal_issue 2
_journal_name_full 'Organic &amp; biomolecular chemistry'
_journal_page_first 303
_journal_page_last 308
_journal_paper_doi 10.1039/b413395a
_journal_volume 3
_journal_year 2005
_chemical_formula_sum 'C36 H56 N10 S6'
_chemical_formula_weight 821.27
_chemical_name_systematic
;
?
;
_space_group_IT_number 14
_symmetry_cell_setting monoclinic
_symmetry_space_group_name_Hall '-P 2yn'
_symmetry_space_group_name_H-M 'P 1 21/n 1'
_atom_sites_solution_hydrogens geom
_atom_sites_solution_primary direct
_atom_sites_solution_secondary difmap
_audit_creation_method SHELXL-97
_cell_angle_alpha 90.00
_cell_angle_beta 98.430(10)
_cell_angle_gamma 90.00
_cell_formula_units_Z 4
_cell_length_a 12.683(6)
_cell_length_b 14.165(6)
_cell_length_c 23.626(10)
_cell_measurement_reflns_used -
_cell_measurement_temperature 203(2)
_cell_measurement_theta_max -
_cell_measurement_theta_min -
_cell_volume 4199(3)
_computing_cell_refinement 'SAINT (Siemens, 1996)'
_computing_data_collection 'SMART (Siemens, 1996)'
_computing_data_reduction 'SAINT (Siemens, 1996)'
_computing_molecular_graphics 'SHELXTL (Siemens, 1996)'
_computing_publication_material 'SHELXTL (Siemens, 1996)'
_computing_structure_refinement 'SHELXTL (Siemens, 1996)'
_computing_structure_solution 'SHELXTL (Siemens, 1996)'
_diffrn_ambient_temperature 203(2)
_diffrn_detector_area_resol_mean -
_diffrn_measured_fraction_theta_full 0.897
_diffrn_measured_fraction_theta_max 0.897
_diffrn_measurement_device_type 'Bruker axs CCD 1000'
_diffrn_measurement_method phi-scan
_diffrn_radiation_monochromator graphite
_diffrn_radiation_source 'fine-focus sealed tube'
_diffrn_radiation_type MoK\a
_diffrn_radiation_wavelength 0.71073
_diffrn_reflns_av_R_equivalents 0.0529
_diffrn_reflns_av_sigmaI/netI 0.0879
_diffrn_reflns_limit_h_max 15
_diffrn_reflns_limit_h_min -10
_diffrn_reflns_limit_k_max 16
_diffrn_reflns_limit_k_min -8
_diffrn_reflns_limit_l_max 16
_diffrn_reflns_limit_l_min -28
_diffrn_reflns_number 15159
_diffrn_reflns_theta_full 25.02
_diffrn_reflns_theta_max 25.02
_diffrn_reflns_theta_min 1.68
_diffrn_standards_decay_% -
_diffrn_standards_interval_count -
_diffrn_standards_interval_time -
_diffrn_standards_number -
_exptl_absorpt_coefficient_mu 0.366
_exptl_absorpt_correction_T_max 0
_exptl_absorpt_correction_T_min 0
_exptl_absorpt_correction_type empirical
_exptl_crystal_colour 0.2
_exptl_crystal_density_diffrn 1.299
_exptl_crystal_density_method 'not measured'
_exptl_crystal_description neelde
_exptl_crystal_F_000 1752
_exptl_crystal_size_max 0.1
_exptl_crystal_size_mid 0.1
_refine_diff_density_max 0.555
_refine_diff_density_min -0.519
_refine_diff_density_rms 0.069
_refine_ls_extinction_method none
_refine_ls_goodness_of_fit_ref 1.025
_refine_ls_hydrogen_treatment mixed
_refine_ls_matrix_type full
_refine_ls_number_parameters 479
_refine_ls_number_reflns 6636
_refine_ls_number_restraints 0
_refine_ls_restrained_S_all 1.025
_refine_ls_R_factor_all 0.1224
_refine_ls_R_factor_gt 0.0683
_refine_ls_shift/su_max 0.015
_refine_ls_shift/su_mean 0.002
_refine_ls_structure_factor_coef Fsqd
_refine_ls_weighting_details 'calc w=1/[\s^2^(Fo^2^)+(0.0798P)^2^+3.9282P] where P=(Fo^2^+2Fc^2^)/3'
_refine_ls_weighting_scheme calc
_refine_ls_wR_factor_gt 0.1551
_refine_ls_wR_factor_ref 0.1807
_reflns_number_gt 4019
_reflns_number_total 6636
_reflns_threshold_expression >2sigma(I)
_cod_data_source_file b413395a.txt
_cod_data_source_block md1321t
_cod_original_sg_symbol_H-M P21/n
_cod_database_code 7150096

loop_
_symmetry_equiv_pos_as_xyz
'x, y, z'
'-x+1/2, y+1/2, -z+1/2'
'-x, -y, -z'
'x-1/2, -y-1/2, z-1/2'

loop_
_atom_site_label
_atom_site_type_symbol
_atom_site_fract_x
_atom_site_fract_y
_atom_site_fract_z
_atom_site_U_iso_or_equiv
_atom_site_adp_type
_atom_site_occupancy
_atom_site_symmetry_multiplicity
_atom_site_calc_flag
_atom_site_refinement_flags
_atom_site_disorder_assembly
_atom_site_disorder_group
S4 S 0.02192(10) 0.29519(8) 0.20412(5) 0.0370(3) Uani 1 1 d . . .
S5 S 0.12039(12) -0.07901(9) 0.22559(7) 0.0567(4) Uani 1 1 d . . .
S6 S 0.16224(12) 0.01489(10) 0.05155(7) 0.0569(4) Uani 1 1 d . . .
S2 S -0.51324(12) 0.12428(11) 0.35884(7) 0.0582(4) Uani 1 1 d . . .
S3 S -0.53165(15) 0.06635(11) 0.17333(7) 0.0747(6) Uani 1 1 d . . .
N5 N -0.2597(3) 0.3068(2) 0.38069(17) 0.0354(10) Uani 1 1 d . . .
N6 N 0.0213(3) 0.2706(2) 0.07235(16) 0.0316(9) Uani 1 1 d . . .
N2 N -0.1850(3) 0.1844(3) 0.1021(2) 0.0426(11) Uani 1 1 d . . .
C19 C 0.0675(4) 0.3569(3) 0.1007(2) 0.0382(12) Uani 1 1 d . . .
H19A H 0.0113 0.4048 0.0991 0.046 Uiso 1 1 calc R . .
H19B H 0.1219 0.3813 0.0791 0.046 Uiso 1 1 calc R . .
N7 N 0.1222(3) 0.1591(3) 0.32192(19) 0.0407(11) Uani 1 1 d . . .
N4 N -0.3855(3) 0.3098(3) 0.13049(18) 0.0406(11) Uani 1 1 d . . .
C1 C -0.2255(4) 0.3141(3) 0.0428(2) 0.0321(11) Uani 1 1 d . . .
C30 C 0.0856(4) 0.2361(3) 0.4100(2) 0.0362(12) Uani 1 1 d . . .
N8 N -0.0813(3) 0.1466(3) 0.3893(2) 0.0431(11) Uani 1 1 d . . .
C2 C -0.1379(4) 0.3523(3) 0.02082(19) 0.0329(11) Uani 1 1 d . . .
C6 C -0.3184(4) 0.3656(3) 0.04451(19) 0.0336(12) Uani 1 1 d . . .
C20 C 0.1173(4) 0.3444(3) 0.1625(2) 0.0385(12) Uani 1 1 d . . .
H20A H 0.1423 0.4056 0.1785 0.046 Uiso 1 1 calc R . .
H20B H 0.1790 0.3022 0.1644 0.046 Uiso 1 1 calc R . .
N1 N -0.2259(3) 0.2144(2) 0.05552(19) 0.0407(11) Uani 1 1 d . . .
C5 C -0.3225(4) 0.4589(3) 0.0247(2) 0.0375(12) Uani 1 1 d . . .
H5A H -0.3835 0.4956 0.0269 0.045 Uiso 1 1 calc R . .
N9 N -0.1152(3) 0.1444(3) 0.3371(3) 0.0408(11) Uani 1 1 d . . .
C7 C -0.4104(4) 0.3230(3) 0.0692(2) 0.0397(13) Uani 1 1 d . . .
H7A H -0.4726 0.3644 0.0608 0.048 Uiso 1 1 calc R . .
H7B H -0.4286 0.2619 0.0509 0.048 Uiso 1 1 calc R . .
C34 C -0.0795(4) 0.2997(3) 0.4367(2) 0.0390(13) Uani 1 1 d . . .
C31 C 0.1391(4) 0.3140(4) 0.4355(2) 0.0435(13) Uani 1 1 d . . .
H31A H 0.2130 0.3193 0.4355 0.052 Uiso 1 1 calc R . .
C29 C 0.1425(4) 0.1588(3) 0.3843(2) 0.0491(15) Uani 1 1 d . . .
H29A H 0.2193 0.1653 0.3968 0.059 Uiso 1 1 calc R . .
H29B H 0.1201 0.0980 0.3983 0.059 Uiso 1 1 calc R . .
C3 C -0.1467(4) 0.4444(3) 0.0003(2) 0.0358(12) Uani 1 1 d . . .
H3A H -0.0895 0.4713 -0.0152 0.043 Uiso 1 1 calc R . .
C11 C -0.2559(4) 0.4075(3) 0.3655(2) 0.0434(13) Uani 1 1 d . C .
H11A H -0.1822 0.4298 0.3747 0.052 Uiso 1 1 calc R . .
H11B H -0.2992 0.4433 0.3892 0.052 Uiso 1 1 calc R . .
C4 C -0.2377(4) 0.4974(3) 0.0021(2) 0.0410(13) Uani 1 1 d . . .
H4A H -0.2419 0.5595 -0.0120 0.049 Uiso 1 1 calc R . .
C21 C 0.0911(4) 0.3176(3) 0.2754(2) 0.0397(13) Uani 1 1 d . . .
H21A H 0.1288 0.3780 0.2753 0.048 Uiso 1 1 calc R . .
H21B H 0.0384 0.3237 0.3017 0.048 Uiso 1 1 calc R . .
C25 C 0.0994(4) -0.0620(3) 0.1493(2) 0.0515(15) Uani 1 1 d . . .
H25A H 0.0933 -0.1239 0.1305 0.062 Uiso 1 1 calc R . .
H25B H 0.0318 -0.0287 0.1384 0.062 Uiso 1 1 calc R . .
C8 C -0.3676(4) 0.4015(4) 0.1607(2) 0.0488(14) Uani 1 1 d . C .
H8B H -0.4178 0.4071 0.1884 0.059 Uiso 1 1 calc R . .
H8C H -0.3829 0.4527 0.1329 0.059 Uiso 1 1 calc R . .
C26 C 0.1877(4) -0.0067(3) 0.1276(2) 0.0502(15) Uani 1 1 d . . .
H26A H 0.2547 -0.0417 0.1366 0.060 Uiso 1 1 calc R . .
H26B H 0.1964 0.0539 0.1477 0.060 Uiso 1 1 calc R . .
C36 C -0.1975(4) 0.2904(4) 0.4374(2) 0.0440(13) Uani 1 1 d . . .
H36A H -0.2129 0.2270 0.4506 0.053 Uiso 1 1 calc R . .
H36B H -0.2194 0.3361 0.4646 0.053 Uiso 1 1 calc R . .
C28 C 0.1040(4) 0.2010(3) 0.0666(2) 0.0393(12) Uani 1 1 d . . .
H28A H 0.1501 0.1945 0.1035 0.047 Uiso 1 1 calc R . .
H28B H 0.1480 0.2241 0.0388 0.047 Uiso 1 1 calc R . .
C10 C -0.2949(4) 0.4283(3) 0.3038(2) 0.0412(13) Uani 1 1 d . . .
H10A H -0.3186 0.4940 0.2990 0.049 Uiso 1 1 calc R A 1
H10B H -0.3546 0.3868 0.2893 0.049 Uiso 1 1 calc R A 1
C9 C -0.2576(5) 0.4133(4) 0.1913(2) 0.0551(16) Uani 1 1 d . . .
H9A H -0.2369 0.4755 0.1785 0.066 Uiso 1 1 calc R B 1
H9B H -0.2166 0.3679 0.1721 0.066 Uiso 1 1 calc R B 1
C17 C -0.4634(4) 0.2491(4) 0.1534(2) 0.0521(15) Uani 1 1 d . . .
H17A H -0.5354 0.2654 0.1349 0.062 Uiso 1 1 calc R . .
H17B H -0.4598 0.2608 0.1946 0.062 Uiso 1 1 calc R . .
C33 C -0.0213(5) 0.3765(4) 0.4616(2) 0.0447(13) Uani 1 1 d . . .
H33A H -0.0566 0.4241 0.4793 0.054 Uiso 1 1 calc R . .
N10 N -0.1507(4) 0.1320(3) 0.2915(2) 0.0537(13) Uani 1 1 d . . .
C18 C -0.0407(4) 0.2939(3) 0.0168(2) 0.0371(12) Uani 1 1 d . . .
H18A H -0.0627 0.2351 -0.0034 0.045 Uiso 1 1 calc R . .
H18B H 0.0052 0.3282 -0.0061 0.045 Uiso 1 1 calc R . .
C35 C -0.0245(4) 0.2308(3) 0.4105(2) 0.0360(12) Uani 1 1 d . . .
C12 C -0.3691(4) 0.2730(3) 0.3777(2) 0.0399(12) Uani 1 1 d . . .
H12A H -0.4125 0.3006 0.3440 0.048 Uiso 1 1 calc R . .
H12B H -0.3981 0.2946 0.4116 0.048 Uiso 1 1 calc R . .
N3 N -0.1524(4) 0.1429(3) 0.1417(2) 0.0726(17) Uani 1 1 d . . .
C22 C 0.1710(4) 0.2413(4) 0.2981(2) 0.0435(13) Uani 1 1 d . . .
H22A H 0.2083 0.2201 0.2669 0.052 Uiso 1 1 calc R . .
H22B H 0.2241 0.2687 0.3279 0.052 Uiso 1 1 calc R . .
C27 C 0.0597(4) 0.1048(3) 0.0477(3) 0.0536(16) Uani 1 1 d . . .
H27A H 0.0233 0.1091 0.0082 0.064 Uiso 1 1 calc R . .
H27B H 0.0069 0.0860 0.0720 0.064 Uiso 1 1 calc R . .
C32 C 0.0865(5) 0.3839(4) 0.4608(2) 0.0491(14) Uani 1 1 d . . .
H32A H 0.1242 0.4365 0.4774 0.059 Uiso 1 1 calc R . .
C16 C -0.4428(5) 0.1462(4) 0.1437(3) 0.0626(17) Uani 1 1 d . . .
H16A H -0.3693 0.1315 0.1605 0.075 Uiso 1 1 calc R . .
H16B H -0.4490 0.1349 0.1024 0.075 Uiso 1 1 calc R . .
C13 C -0.3774(4) 0.1657(3) 0.3740(2) 0.0509(15) Uani 1 1 d . . .
H13A H -0.3438 0.1384 0.4104 0.061 Uiso 1 1 calc R . .
H13B H -0.3379 0.1433 0.3440 0.061 Uiso 1 1 calc R . .
C24 C 0.0885(5) 0.0389(4) 0.2482(3) 0.082(2) Uani 1 1 d . . .
H24A H 0.0994 0.0841 0.2182 0.098 Uiso 1 1 calc R . .
H24B H 0.0131 0.0411 0.2531 0.098 Uiso 1 1 calc R . .
C23 C 0.1513(5) 0.0663(4) 0.3000(3) 0.0669(19) Uani 1 1 d . . .
H23A H 0.2262 0.0682 0.2942 0.080 Uiso 1 1 calc R . .
H23B H 0.1447 0.0182 0.3291 0.080 Uiso 1 1 calc R . .
C14 C -0.5413(4) 0.1383(4) 0.2821(2) 0.0555(16) Uani 1 1 d . . .
H14A H -0.6181 0.1301 0.2701 0.067 Uiso 1 1 calc R . .
H14B H -0.5230 0.2030 0.2724 0.067 Uiso 1 1 calc R . .
C15 C -0.4824(5) 0.0706(4) 0.2488(2) 0.0603(17) Uani 1 1 d . . .
H15A H -0.4870 0.0072 0.2649 0.072 Uiso 1 1 calc R . .
H15B H -0.4070 0.0886 0.2539 0.072 Uiso 1 1 calc R . .
S1B S -0.1898(7) 0.4084(8) 0.2686(4) 0.040(4) Uani 0.152(6) 1 d P C 1
S1A S -0.23110(15) 0.34781(13) 0.25702(7) 0.0421(7) Uani 0.848(6) 1 d P C 2

loop_
_atom_site_aniso_label
_atom_site_aniso_U_11
_atom_site_aniso_U_22
_atom_site_aniso_U_33
_atom_site_aniso_U_23
_atom_site_aniso_U_13
_atom_site_aniso_U_12
S4 0.0374(8) 0.0423(6) 0.0299(8) 0.0044(5) 0.0006(6) -0.0033(5)
S5 0.0627(10) 0.0423(7) 0.0646(12) -0.0141(7) 0.0078(8) 0.0103(7)
S6 0.0606(10) 0.0501(8) 0.0574(11) -0.0119(7) 0.0003(8) 0.0171(7)
S2 0.0616(10) 0.0680(9) 0.0470(10) 0.0067(7) 0.0143(8) -0.0238(8)
S3 0.1038(14) 0.0700(10) 0.0494(12) 0.0004(8) 0.0088(10) -0.0475(10)
N5 0.036(2) 0.039(2) 0.031(3) 0.0057(18) 0.003(2) -0.0025(18)
N6 0.038(2) 0.0343(19) 0.022(2) -0.0023(16) 0.0013(19) 0.0036(17)
N2 0.050(3) 0.033(2) 0.043(3) 0.006(2) 0.003(3) -0.0108(19)
C19 0.049(3) 0.040(2) 0.026(3) 0.003(2) 0.006(3) -0.003(2)
N7 0.043(3) 0.035(2) 0.041(3) -0.0060(18) -0.003(2) 0.0086(18)
N4 0.050(3) 0.047(2) 0.026(3) 0.0010(19) 0.009(2) -0.014(2)
C1 0.043(3) 0.029(2) 0.023(3) 0.0016(19) 0.001(2) -0.002(2)
C30 0.046(3) 0.038(2) 0.021(3) 0.012(2) -0.007(3) -0.006(2)
N8 0.055(3) 0.036(2) 0.036(3) 0.008(2) 0.000(2) -0.0104(19)
C2 0.041(3) 0.040(2) 0.017(3) 0.000(2) 0.002(2) 0.003(2)
C6 0.043(3) 0.037(2) 0.018(3) -0.001(2) -0.001(2) -0.003(2)
C20 0.043(3) 0.041(2) 0.030(3) -0.002(2) 0.001(3) -0.002(2)
N1 0.056(3) 0.0293(19) 0.034(3) 0.0008(18) -0.003(2) -0.0031(19)
C5 0.043(3) 0.037(2) 0.033(3) 0.003(2) 0.005(3) 0.005(2)
N9 0.045(3) 0.029(2) 0.049(4) 0.000(2) 0.010(3) -0.0010(18)
C7 0.042(3) 0.041(2) 0.036(4) 0.003(2) 0.003(3) -0.005(2)
C34 0.044(3) 0.046(3) 0.024(3) 0.011(2) -0.005(3) -0.006(2)
C31 0.037(3) 0.056(3) 0.034(3) 0.011(2) -0.006(3) -0.009(2)
C29 0.049(3) 0.040(3) 0.053(4) 0.008(3) -0.008(3) 0.003(2)
C3 0.042(3) 0.038(2) 0.026(3) 0.004(2) 0.004(2) -0.006(2)
C11 0.061(4) 0.038(3) 0.032(3) 0.003(2) 0.008(3) -0.007(2)
C4 0.061(4) 0.031(2) 0.031(3) 0.003(2) 0.006(3) -0.002(2)
C21 0.046(3) 0.046(3) 0.026(3) -0.001(2) 0.002(3) -0.001(2)
C25 0.044(3) 0.041(3) 0.065(4) -0.010(3) -0.007(3) -0.001(2)
C8 0.058(4) 0.055(3) 0.035(4) -0.009(3) 0.008(3) -0.015(3)
C26 0.038(3) 0.042(3) 0.068(4) -0.002(3) -0.001(3) 0.004(2)
C36 0.048(3) 0.052(3) 0.031(3) 0.011(2) 0.000(3) 0.003(2)
C28 0.037(3) 0.045(3) 0.035(3) -0.001(2) 0.002(3) 0.005(2)
C10 0.063(4) 0.033(2) 0.028(3) 0.003(2) 0.008(3) 0.008(2)
C9 0.068(4) 0.040(3) 0.059(4) 0.006(3) 0.018(3) 0.001(3)
C17 0.057(4) 0.063(3) 0.037(4) 0.004(3) 0.009(3) -0.013(3)
C33 0.058(4) 0.050(3) 0.025(3) -0.004(2) 0.000(3) -0.001(3)
N10 0.073(4) 0.042(2) 0.045(3) -0.011(2) 0.006(3) -0.002(2)
C18 0.043(3) 0.050(3) 0.018(3) 0.000(2) 0.002(2) 0.003(2)
C35 0.041(3) 0.034(2) 0.031(3) 0.012(2) -0.004(3) -0.009(2)
C12 0.043(3) 0.043(3) 0.034(3) 0.004(2) 0.008(3) 0.002(2)
N3 0.092(4) 0.057(3) 0.058(4) 0.032(3) -0.025(3) -0.027(3)
C22 0.036(3) 0.062(3) 0.032(3) -0.004(3) 0.002(3) 0.008(2)
C27 0.055(4) 0.042(3) 0.058(4) -0.007(3) -0.011(3) 0.007(3)
C32 0.057(4) 0.045(3) 0.044(4) 0.000(3) 0.000(3) -0.011(3)
C16 0.075(4) 0.052(3) 0.064(5) 0.007(3) 0.023(4) -0.008(3)
C13 0.055(4) 0.044(3) 0.051(4) 0.007(3) -0.004(3) 0.000(3)
C24 0.065(4) 0.065(4) 0.107(6) -0.046(4) -0.016(4) 0.024(3)
C23 0.058(4) 0.057(3) 0.079(5) -0.031(3) -0.015(4) 0.022(3)
C14 0.038(3) 0.065(3) 0.064(4) 0.009(3) 0.007(3) -0.008(3)
C15 0.075(4) 0.044(3) 0.062(5) 0.009(3) 0.012(4) -0.014(3)
S1B 0.040(6) 0.048(7) 0.036(6) -0.004(4) 0.016(4) -0.013(5)
S1A 0.0521(13) 0.0359(11) 0.0390(11) 0.0036(7) 0.0084(9) 0.0120(9)

loop_
_atom_type_symbol
_atom_type_description
_atom_type_scat_dispersion_real
_atom_type_scat_dispersion_imag
_atom_type_scat_source
C C 0.0033 0.0016 'International Tables Vol C Tables 4.2.6.8 and 6.1.1.4'
H H 0.0000 0.0000 'International Tables Vol C Tables 4.2.6.8 and 6.1.1.4'
N N 0.0061 0.0033 'International Tables Vol C Tables 4.2.6.8 and 6.1.1.4'
S S 0.1246 0.1234 'International Tables Vol C Tables 4.2.6.8 and 6.1.1.4'

loop_
_geom_angle_atom_site_label_1
_geom_angle_atom_site_label_2
_geom_angle_atom_site_label_3
_geom_angle
_geom_angle_site_symmetry_1
_geom_angle_site_symmetry_3
_geom_angle_publ_flag
C20 S4 C21 99.6(2) . . ?
C25 S5 C24 99.5(3) . . ?
C26 S6 C27 101.0(3) . . ?
C13 S2 C14 101.9(3) . . ?
C15 S3 C16 102.5(3) . . ?
C12 N5 C36 111.8(4) . . ?
C12 N5 C11 111.7(4) . . ?
C36 N5 C11 110.0(4) . . ?
C28 N6 C18 111.6(4) . . ?
C28 N6 C19 111.1(4) . . ?
C18 N6 C19 110.2(3) . . ?
N3 N2 N1 168.9(5) . . ?
N6 C19 C20 115.0(4) . . ?
C29 N7 C22 111.6(4) . . ?
C29 N7 C23 109.6(4) . . ?
C22 N7 C23 115.5(5) . . ?
C7 N4 C17 112.6(4) . . ?
C7 N4 C8 111.4(4) . . ?
C17 N4 C8 113.4(4) . . ?
C6 C1 C2 121.9(4) . . ?
C6 C1 N1 118.5(4) . . ?
C2 C1 N1 118.8(4) . . ?
C31 C30 C35 117.7(5) . . ?
C31 C30 C29 121.8(5) . . ?
C35 C30 C29 120.5(4) . . ?
N9 N8 C35 116.5(4) . . ?
C3 C2 C1 117.6(4) . . ?
C3 C2 C18 121.3(4) . . ?
C1 C2 C18 120.9(4) . . ?
C1 C6 C5 118.4(4) . . ?
C1 C6 C7 120.6(4) . . ?
C5 C6 C7 121.0(4) . . ?
C19 C20 S4 110.6(3) . . ?
N2 N1 C1 120.9(4) . . ?
C4 C5 C6 120.6(5) . . ?
N10 N9 N8 171.6(5) . . ?
N4 C7 C6 111.8(4) . . ?
C33 C34 C35 117.7(5) . . ?
C33 C34 C36 121.9(5) . . ?
C35 C34 C36 120.4(4) . . ?
C32 C31 C30 121.6(5) . . ?
N7 C29 C30 112.7(4) . . ?
C4 C3 C2 121.5(5) . . ?
N5 C11 C10 114.2(4) . . ?
C5 C4 C3 119.9(4) . . ?
C22 C21 S4 114.2(3) . . ?
C26 C25 S5 113.6(4) . . ?
N4 C8 C9 113.6(5) . . ?
C25 C26 S6 113.0(4) . . ?
N5 C36 C34 112.2(4) . . ?
N6 C28 C27 113.2(4) . . ?
C11 C10 S1B 105.9(5) . . ?
C11 C10 S1A 110.4(3) . . ?
S1B C10 S1A 33.1(4) . . ?
C8 C9 S1A 114.0(4) . . ?
C8 C9 S1B 136.4(5) . . ?
S1A C9 S1B 31.9(3) . . ?
N4 C17 C16 111.6(4) . . ?
C32 C33 C34 121.3(5) . . ?
N6 C18 C2 113.9(4) . . ?
C34 C35 C30 122.0(4) . . ?
C34 C35 N8 118.4(4) . . ?
C30 C35 N8 119.2(4) . . ?
N5 C12 C13 112.8(4) . . ?
N7 C22 C21 113.7(4) . . ?
C28 C27 S6 112.6(4) . . ?
C33 C32 C31 119.8(5) . . ?
C17 C16 S3 114.5(4) . . ?
C12 C13 S2 113.0(4) . . ?
C23 C24 S5 112.7(4) . . ?
C24 C23 N7 114.2(5) . . ?
C15 C14 S2 114.4(4) . . ?
C14 C15 S3 114.3(4) . . ?
C10 S1B C9 100.8(5) . . ?
C9 S1A C10 98.9(2) . . ?

loop_
_geom_bond_atom_site_label_1
_geom_bond_atom_site_label_2
_geom_bond_distance
_geom_bond_site_symmetry_2
_geom_bond_publ_flag
S4 C20 1.807(5) . ?
S4 C21 1.810(5) . ?
S5 C25 1.800(6) . ?
S5 C24 1.817(5) . ?
S6 C26 1.804(6) . ?
S6 C27 1.813(5) . ?
S2 C13 1.806(5) . ?
S2 C14 1.806(6) . ?
S3 C15 1.803(6) . ?
S3 C16 1.809(6) . ?
N5 C12 1.460(6) . ?
N5 C36 1.471(6) . ?
N5 C11 1.473(6) . ?
N6 C28 1.459(6) . ?
N6 C18 1.466(6) . ?
N6 C19 1.475(5) . ?
N2 N3 1.131(6) . ?
N2 N1 1.223(6) . ?
C19 C20 1.513(6) . ?
N7 C29 1.458(6) . ?
N7 C22 1.469(6) . ?
N7 C23 1.479(6) . ?
N4 C7 1.449(6) . ?
N4 C17 1.472(6) . ?
N4 C8 1.484(6) . ?
C1 C6 1.391(6) . ?
C1 C2 1.402(6) . ?
C1 N1 1.444(5) . ?
C30 C31 1.386(6) . ?
C30 C35 1.400(7) . ?
C30 C29 1.490(7) . ?
N8 N9 1.246(6) . ?
N8 C35 1.444(6) . ?
C2 C3 1.391(6) . ?
C2 C18 1.500(6) . ?
C6 C5 1.400(6) . ?
C6 C7 1.505(6) . ?
C5 C4 1.381(7) . ?
N9 N10 1.118(6) . ?
C34 C33 1.395(7) . ?
C34 C35 1.397(7) . ?
C34 C36 1.505(7) . ?
C31 C32 1.379(7) . ?
C3 C4 1.382(7) . ?
C11 C10 1.497(6) . ?
C21 C22 1.523(6) . ?
C25 C26 1.517(7) . ?
C8 C9 1.483(7) . ?
C28 C27 1.517(6) . ?
C10 S1B 1.695(10) . ?
C10 S1A 1.855(5) . ?
C9 S1A 1.797(6) . ?
C9 S1B 1.903(11) . ?
C17 C16 1.505(7) . ?
C33 C32 1.374(7) . ?
C12 C13 1.525(6) . ?
C24 C23 1.412(8) . ?
C14 C15 1.506(8) . ?
